data_8106883
loop_
_publ_author_name
'Fu, Ying'
'Wang, Yun-Kai'
'Yang, Fei'
'Ye, Fei'

_publ_section_title
;
 Crystal structure of
 1-((2R,3S)-2,3-dimethyl-2,3-dihydro-4H-benzo[b][1,4]oxazin-4-yl)-2-phenoxyethan-1-one,
 C18H19NO3
;
_journal_issue 2
_journal_name_full 'Zeitschrift f\"ur Kristallographie - New Crystal Structures'
_journal_page_first 389
_journal_page_last 391
_journal_paper_doi 10.1515/ncrs-2014-9124
_journal_volume 231
_journal_year 2016
_chemical_formula_moiety
;
 'C11 H9 Cl4 N O2'  
;
_chemical_formula_sum 'C18 H19 N O3'
_chemical_formula_weight 297.34
_space_group_crystal_system triclinic
_space_group_IT_number 2
_space_group_name_Hall '-P 1'
_space_group_name_H-M_alt 'P -1'
_atom_sites_solution_hydrogens geom
_atom_sites_solution_primary direct
_atom_sites_solution_secondary difmap
_cell_angle_alpha 97.00(3)
_cell_angle_beta 105.63(3)
_cell_angle_gamma 99.16(3)
_cell_formula_units_Z 2
_cell_length_a 7.9928(16)
_cell_length_b 8.7582(18)
_cell_length_c 11.692(2)
_cell_measurement_reflns_used 6265
_cell_measurement_temperature 293(2)
_cell_measurement_theta_max 27.56
_cell_measurement_theta_min 3.23
_cell_volume 766.4(3)
_computing_cell_refinement 'RAPID-AUTO (Rigaku 1998 <i>RAPID-AUTO</i>)'
_computing_data_collection 'RAPID-AUTO (Rigaku 1998 <i>RAPID-AUTO</i>)'
_computing_data_reduction 'CrystalClear (Rigaku/MSC, 2002)'
_computing_molecular_graphics 'SHELXTL (Sheldrick, 2008)'
_computing_publication_material SHELXL-97
_computing_structure_refinement 'SHELXL-97 (Sheldrick, 2008)'
_computing_structure_solution 'SHELXS-97 (Sheldrick, 2008)'
_diffrn_ambient_temperature 293(2)
_diffrn_measured_fraction_theta_full 0.989
_diffrn_measured_fraction_theta_max 0.989
_diffrn_measurement_device_type 'Rigaku RAXIS-RAPID'
_diffrn_measurement_method '\w scans'
_diffrn_radiation_type MoK\a
_diffrn_radiation_wavelength 0.71073
_diffrn_reflns_av_R_equivalents 0.0265
_diffrn_reflns_av_sigmaI/netI 0.0351
_diffrn_reflns_limit_h_max 10
_diffrn_reflns_limit_h_min -8
_diffrn_reflns_limit_k_max 11
_diffrn_reflns_limit_k_min -11
_diffrn_reflns_limit_l_max 15
_diffrn_reflns_limit_l_min -15
_diffrn_reflns_number 7586
_diffrn_reflns_theta_full 27.48
_diffrn_reflns_theta_max 27.48
_diffrn_reflns_theta_min 3.23
_diffrn_source 'fine-focus sealed tube'
_diffrn_standards_decay_% 0
_diffrn_standards_interval_count 0
_diffrn_standards_interval_time 0
_diffrn_standards_number 0
_exptl_absorpt_coefficient_mu 0.088
_exptl_absorpt_correction_T_max 0.9859
_exptl_absorpt_correction_T_min 0.9735
_exptl_absorpt_correction_type multi-scan
_exptl_absorpt_process_details
; 
ABSCOR (Higashi, 1995)
;
_exptl_crystal_colour colorless
_exptl_crystal_density_diffrn 1.289
_exptl_crystal_density_method 'not measured'
_exptl_crystal_description block
_exptl_crystal_F_000 316
_exptl_crystal_size_max 0.31
_exptl_crystal_size_mid 0.25
_exptl_crystal_size_min 0.16
_refine_diff_density_max 0.234
_refine_diff_density_min -0.169
_refine_diff_density_rms 0.045
_refine_ls_extinction_method none
_refine_ls_goodness_of_fit_ref 1.026
_refine_ls_hydrogen_treatment mixed
_refine_ls_matrix_type full
_refine_ls_number_parameters 201
_refine_ls_number_reflns 3480
_refine_ls_number_restraints 0
_refine_ls_restrained_S_all 1.026
_refine_ls_R_factor_all 0.0582
_refine_ls_R_factor_gt 0.0447
_refine_ls_shift/su_max 0.000
_refine_ls_shift/su_mean 0.000
_refine_ls_structure_factor_coef Fsqd
_refine_ls_weighting_details
;
'calc w=1/[\s^2^(Fo^2^)+(0.0831P)^2^+0.0000P] where P=(Fo^2^+2Fc^2^)/3'
;
_refine_ls_weighting_scheme calc
_refine_ls_wR_factor_gt 0.1235
_refine_ls_wR_factor_ref 0.1313
_reflns_Friedel_coverage 0.000
_reflns_Friedel_fraction_full .
_reflns_Friedel_fraction_max .
_reflns_number_gt 2561
_reflns_number_total 3480
_reflns_threshold_expression >2sigma(I)
_cod_data_source_file suppl_ncrs-2014-9124_suppl.cif
_cod_data_source_block 1
_cod_database_code 8106883
_shelx_space_group_comment
;
The symmetry employed for this shelxl refinement is uniquely defined
by the following loop, which should always be used as a source of
symmetry information in preference to the above space-group names.
They are only intended as comments.
;

loop_
_symmetry_equiv_pos_as_xyz
'x, y, z'
'-x, -y, -z'

loop_
_atom_site_label
_atom_site_type_symbol
_atom_site_fract_x
_atom_site_fract_y
_atom_site_fract_z
_atom_site_U_iso_or_equiv
_atom_site_adp_type
_atom_site_occupancy
_atom_site_symmetry_multiplicity
_atom_site_calc_flag
_atom_site_refinement_flags
_atom_site_disorder_assembly
_atom_site_disorder_group
C1 C 0.73402(17) 0.88768(14) 0.81626(11) 0.0419(3) Uani 1 1 d . . .
C2 C 0.8639(2) 0.80820(18) 0.86811(13) 0.0559(4) Uani 1 1 d . . .
H2 H 0.9478 0.8537 0.9414 0.067 Uiso 1 1 calc R . .
C3 C 0.8694(2) 0.66281(18) 0.81202(15) 0.0617(4) Uani 1 1 d . . .
H3 H 0.9564 0.6098 0.8473 0.074 Uiso 1 1 calc R . .
C4 C 0.7453(2) 0.59560(17) 0.70313(14) 0.0578(4) Uani 1 1 d . . .
H4 H 0.7494 0.4974 0.6647 0.069 Uiso 1 1 calc R . .
C5 C 0.61520(19) 0.67352(15) 0.65110(13) 0.0481(3) Uani 1 1 d . . .
H5 H 0.5319 0.6268 0.5778 0.058 Uiso 1 1 calc R . .
C6 C 0.60637(16) 0.82082(14) 0.70634(10) 0.0368(3) Uani 1 1 d . . .
C7 C 0.44857(17) 1.03010(14) 0.74805(10) 0.0400(3) Uani 1 1 d . . .
H7 H 0.3781 1.0975 0.7035 0.048 Uiso 1 1 calc R . .
C8 C 0.63274(17) 1.12660(14) 0.81166(11) 0.0417(3) Uani 1 1 d . . .
H8 H 0.6872 1.1589 0.7504 0.050 Uiso 1 1 calc R . .
C9 C 0.3494(2) 0.96146(18) 0.83003(14) 0.0588(4) Uani 1 1 d . . .
H9A H 0.2332 0.9055 0.7826 0.088 Uiso 1 1 calc R . .
H9B H 0.3391 1.0447 0.8876 0.088 Uiso 1 1 calc R . .
H9C H 0.4133 0.8907 0.8717 0.088 Uiso 1 1 calc R . .
C10 C 0.6412(2) 1.27184(17) 0.89931(13) 0.0577(4) Uani 1 1 d . . .
H10A H 0.5863 1.2425 0.9592 0.087 Uiso 1 1 calc R . .
H10B H 0.5798 1.3431 0.8565 0.087 Uiso 1 1 calc R . .
H10C H 0.7629 1.3221 0.9378 0.087 Uiso 1 1 calc R . .
C11 C 0.36946(15) 0.87498(14) 0.54149(10) 0.0373(3) Uani 1 1 d . . .
C12 C 0.22318(16) 0.96946(15) 0.50855(11) 0.0428(3) Uani 1 1 d . . .
H12A H 0.1442 0.9519 0.5578 0.051 Uiso 1 1 calc R . .
H12B H 0.2758 1.0805 0.5253 0.051 Uiso 1 1 calc R . .
C13 C 0.00420(15) 0.78631(15) 0.34689(11) 0.0411(3) Uani 1 1 d . . .
C14 C -0.07090(18) 0.74728(17) 0.22288(12) 0.0504(3) Uani 1 1 d . . .
H14 H -0.0341 0.8114 0.1728 0.060 Uiso 1 1 calc R . .
C15 C -0.1999(2) 0.6136(2) 0.17401(15) 0.0644(4) Uani 1 1 d . . .
H15 H -0.2493 0.5874 0.0908 0.077 Uiso 1 1 calc R . .
C16 C -0.2561(2) 0.5189(2) 0.24712(18) 0.0716(5) Uani 1 1 d . . .
H16 H -0.3442 0.4293 0.2140 0.086 Uiso 1 1 calc R . .
C17 C -0.1809(2) 0.55789(19) 0.36944(17) 0.0686(5) Uani 1 1 d . . .
H17 H -0.2188 0.4935 0.4190 0.082 Uiso 1 1 calc R . .
C18 C -0.04983(19) 0.69087(17) 0.42111(14) 0.0539(4) Uani 1 1 d . . .
H18 H 0.0008 0.7153 0.5043 0.065 Uiso 1 1 calc R . .
N1 N 0.46833(13) 0.90315(11) 0.65934(8) 0.0374(2) Uani 1 1 d . . .
O1 O 0.73933(13) 1.03161(11) 0.87973(8) 0.0499(3) Uani 1 1 d . . .
O2 O 0.39227(12) 0.78204(11) 0.46342(7) 0.0488(3) Uani 1 1 d . . .
O3 O 0.12514(11) 0.92528(11) 0.38537(7) 0.0455(2) Uani 1 1 d . . .

loop_
_atom_site_aniso_label
_atom_site_aniso_U_11
_atom_site_aniso_U_22
_atom_site_aniso_U_33
_atom_site_aniso_U_23
_atom_site_aniso_U_13
_atom_site_aniso_U_12
C1 0.0449(7) 0.0383(6) 0.0383(6) 0.0047(5) 0.0059(5) 0.0088(5)
C2 0.0528(8) 0.0541(8) 0.0499(8) 0.0072(6) -0.0052(6) 0.0161(7)
C3 0.0607(9) 0.0540(8) 0.0674(9) 0.0128(7) 0.0039(8) 0.0268(7)
C4 0.0653(9) 0.0428(7) 0.0633(9) 0.0038(6) 0.0119(8) 0.0220(7)
C5 0.0504(8) 0.0395(7) 0.0476(7) 0.0000(5) 0.0060(6) 0.0098(6)
C6 0.0372(6) 0.0359(6) 0.0366(6) 0.0069(5) 0.0091(5) 0.0079(5)
C7 0.0441(7) 0.0412(6) 0.0337(6) 0.0022(5) 0.0088(5) 0.0131(5)
C8 0.0477(7) 0.0392(6) 0.0339(6) 0.0033(5) 0.0052(5) 0.0108(5)
C9 0.0624(9) 0.0644(9) 0.0541(8) 0.0054(7) 0.0276(8) 0.0107(8)
C10 0.0713(10) 0.0442(7) 0.0476(7) -0.0044(6) 0.0054(7) 0.0127(7)
C11 0.0341(6) 0.0380(6) 0.0364(6) 0.0032(5) 0.0079(5) 0.0042(5)
C12 0.0374(6) 0.0470(7) 0.0384(6) 0.0025(5) 0.0034(5) 0.0095(5)
C13 0.0319(6) 0.0437(7) 0.0446(7) 0.0059(5) 0.0052(5) 0.0105(5)
C14 0.0420(7) 0.0595(8) 0.0442(7) 0.0030(6) 0.0058(6) 0.0113(6)
C15 0.0514(9) 0.0659(10) 0.0612(9) -0.0110(8) 0.0027(7) 0.0100(8)
C16 0.0525(9) 0.0501(9) 0.0956(13) -0.0053(9) 0.0084(9) -0.0004(7)
C17 0.0589(10) 0.0552(9) 0.0904(13) 0.0220(9) 0.0199(9) 0.0047(8)
C18 0.0480(8) 0.0562(8) 0.0552(8) 0.0153(6) 0.0090(7) 0.0102(7)
N1 0.0369(5) 0.0373(5) 0.0337(5) 0.0007(4) 0.0042(4) 0.0099(4)
O1 0.0564(6) 0.0444(5) 0.0374(5) -0.0014(4) -0.0047(4) 0.0155(4)
O2 0.0503(5) 0.0545(6) 0.0360(4) -0.0043(4) 0.0055(4) 0.0163(4)
O3 0.0400(5) 0.0503(5) 0.0383(4) 0.0087(4) 0.0007(4) 0.0047(4)

loop_
_atom_type_symbol
_atom_type_description
_atom_type_scat_dispersion_real
_atom_type_scat_dispersion_imag
_atom_type_scat_source
C C 0.0033 0.0016 'International Tables Vol C Tables 4.2.6.8 and 6.1.1.4'
H H 0.0000 0.0000 'International Tables Vol C Tables 4.2.6.8 and 6.1.1.4'
N N 0.0061 0.0033 'International Tables Vol C Tables 4.2.6.8 and 6.1.1.4'
O O 0.0106 0.0060 'International Tables Vol C Tables 4.2.6.8 and 6.1.1.4'

loop_
_geom_angle_atom_site_label_1
_geom_angle_atom_site_label_2
_geom_angle_atom_site_label_3
_geom_angle
_geom_angle_site_symmetry_1
_geom_angle_site_symmetry_3
O1 C1 C2 115.95(12) . .
O1 C1 C6 123.48(11) . .
C2 C1 C6 120.57(12) . .
C3 C2 C1 120.45(13) . .
C3 C2 H2 119.8 . .
C1 C2 H2 119.8 . .
C2 C3 C4 119.76(13) . .
C2 C3 H3 120.1 . .
C4 C3 H3 120.1 . .
C3 C4 C5 120.20(13) . .
C3 C4 H4 119.9 . .
C5 C4 H4 119.9 . .
C4 C5 C6 121.16(13) . .
C4 C5 H5 119.4 . .
C6 C5 H5 119.4 . .
C5 C6 C1 117.86(12) . .
C5 C6 N1 123.36(11) . .
C1 C6 N1 118.71(10) . .
N1 C7 C8 106.87(10) . .
N1 C7 C9 110.38(11) . .
C8 C7 C9 115.21(11) . .
N1 C7 H7 108.1 . .
C8 C7 H7 108.1 . .
C9 C7 H7 108.1 . .
O1 C8 C10 106.47(10) . .
O1 C8 C7 109.56(10) . .
C10 C8 C7 115.56(11) . .
O1 C8 H8 108.3 . .
C10 C8 H8 108.3 . .
C7 C8 H8 108.3 . .
C7 C9 H9A 109.5 . .
C7 C9 H9B 109.5 . .
H9A C9 H9B 109.5 . .
C7 C9 H9C 109.5 . .
H9A C9 H9C 109.5 . .
H9B C9 H9C 109.5 . .
C8 C10 H10A 109.5 . .
C8 C10 H10B 109.5 . .
H10A C10 H10B 109.5 . .
C8 C10 H10C 109.5 . .
H10A C10 H10C 109.5 . .
H10B C10 H10C 109.5 . .
O2 C11 N1 124.05(11) . .
O2 C11 C12 119.75(11) . .
N1 C11 C12 116.20(10) . .
O3 C12 C11 110.96(10) . .
O3 C12 H12A 109.4 . .
C11 C12 H12A 109.4 . .
O3 C12 H12B 109.4 . .
C11 C12 H12B 109.4 . .
H12A C12 H12B 108.0 . .
O3 C13 C18 125.20(12) . .
O3 C13 C14 114.75(12) . .
C18 C13 C14 120.00(13) . .
C15 C14 C13 119.97(15) . .
C15 C14 H14 120.0 . .
C13 C14 H14 120.0 . .
C16 C15 C14 120.49(15) . .
C16 C15 H15 119.8 . .
C14 C15 H15 119.8 . .
C17 C16 C15 119.22(16) . .
C17 C16 H16 120.4 . .
C15 C16 H16 120.4 . .
C16 C17 C18 121.57(17) . .
C16 C17 H17 119.2 . .
C18 C17 H17 119.2 . .
C13 C18 C17 118.75(14) . .
C13 C18 H18 120.6 . .
C17 C18 H18 120.6 . .
C11 N1 C6 123.42(9) . .
C11 N1 C7 121.84(10) . .
C6 N1 C7 114.63(9) . .
C1 O1 C8 114.35(9) . .
C13 O3 C12 119.73(11) . .

loop_
_geom_bond_atom_site_label_1
_geom_bond_atom_site_label_2
_geom_bond_distance
_geom_bond_site_symmetry_2
C1 O1 1.3710(15) .
C1 C2 1.3866(18) .
C1 C6 1.3984(19) .
C2 C3 1.372(2) .
C2 H2 0.9300 .
C3 C4 1.379(2) .
C3 H3 0.9300 .
C4 C5 1.380(2) .
C4 H4 0.9300 .
C5 C6 1.3917(17) .
C5 H5 0.9300 .
C6 N1 1.4361(15) .
C7 N1 1.4833(14) .
C7 C8 1.5150(19) .
C7 C9 1.5186(19) .
C7 H7 0.9800 .
C8 O1 1.4397(15) .
C8 C10 1.5134(17) .
C8 H8 0.9800 .
C9 H9A 0.9600 .
C9 H9B 0.9600 .
C9 H9C 0.9600 .
C10 H10A 0.9600 .
C10 H10B 0.9600 .
C10 H10C 0.9600 .
C11 O2 1.2185(14) .
C11 N1 1.3610(16) .
C11 C12 1.5307(17) .
C12 O3 1.4134(15) .
C12 H12A 0.9700 .
C12 H12B 0.9700 .
C13 O3 1.3697(16) .
C13 C18 1.379(2) .
C13 C14 1.3872(18) .
C14 C15 1.377(2) .
C14 H14 0.9300 .
C15 C16 1.372(3) .
C15 H15 0.9300 .
C16 C17 1.370(3) .
C16 H16 0.9300 .
C17 C18 1.385(2) .
C17 H17 0.9300 .
C18 H18 0.9300 .

loop_
_geom_hbond_atom_site_label_D
_geom_hbond_atom_site_label_H
_geom_hbond_atom_site_label_A
_geom_hbond_distance_DH
_geom_hbond_distance_HA
_geom_hbond_distance_DA
_geom_hbond_angle_DHA
_geom_hbond_site_symmetry_A
C8 H8 O2 0.98 2.55 3.371(3) 141.6 2_676

loop_
_geom_torsion_atom_site_label_1
_geom_torsion_atom_site_label_2
_geom_torsion_atom_site_label_3
_geom_torsion_atom_site_label_4
_geom_torsion
_geom_torsion_site_symmetry_1
_geom_torsion_site_symmetry_2
_geom_torsion_site_symmetry_3
_geom_torsion_site_symmetry_4
O1 C1 C2 C3 179.62(14) . . . .
C6 C1 C2 C3 0.2(2) . . . .
C1 C2 C3 C4 0.3(3) . . . .
C2 C3 C4 C5 -0.5(3) . . . .
C3 C4 C5 C6 0.3(2) . . . .
C4 C5 C6 C1 0.2(2) . . . .
C4 C5 C6 N1 -176.57(13) . . . .
O1 C1 C6 C5 -179.78(12) . . . .
C2 C1 C6 C5 -0.4(2) . . . .
O1 C1 C6 N1 -2.9(2) . . . .
C2 C1 C6 N1 176.46(12) . . . .
N1 C7 C8 O1 -64.79(12) . . . .
C9 C7 C8 O1 58.23(13) . . . .
N1 C7 C8 C10 174.98(11) . . . .
C9 C7 C8 C10 -62.00(15) . . . .
O2 C11 C12 O3 3.12(17) . . . .
N1 C11 C12 O3 -177.48(10) . . . .
O3 C13 C14 C15 -177.18(11) . . . .
C18 C13 C14 C15 0.29(19) . . . .
C13 C14 C15 C16 0.5(2) . . . .
C14 C15 C16 C17 -0.7(2) . . . .
C15 C16 C17 C18 0.2(2) . . . .
O3 C13 C18 C17 176.36(12) . . . .
C14 C13 C18 C17 -0.8(2) . . . .
C16 C17 C18 C13 0.6(2) . . . .
O2 C11 N1 C6 -3.0(2) . . . .
C12 C11 N1 C6 177.67(11) . . . .
O2 C11 N1 C7 172.98(12) . . . .
C12 C11 N1 C7 -6.39(17) . . . .
C5 C6 N1 C11 -22.57(19) . . . .
C1 C6 N1 C11 160.71(12) . . . .
C5 C6 N1 C7 161.23(12) . . . .
C1 C6 N1 C7 -15.49(16) . . . .
C8 C7 N1 C11 -128.69(12) . . . .
C9 C7 N1 C11 105.33(14) . . . .
C8 C7 N1 C6 47.58(13) . . . .
C9 C7 N1 C6 -78.40(14) . . . .
C2 C1 O1 C8 165.67(12) . . . .
C6 C1 O1 C8 -14.96(19) . . . .
C10 C8 O1 C1 174.53(11) . . . .
C7 C8 O1 C1 48.91(14) . . . .
C18 C13 O3 C12 8.98(17) . . . .
C14 C13 O3 C12 -173.70(10) . . . .
C11 C12 O3 C13 75.40(13) . . . .
